data_7026326
loop_
_publ_author_name
'Knight, James C.'
'Amoroso, Angelo J.'
'Edwards, Peter G.'
'Prabaharan, Ravi'
'Singh, Neha'

_publ_section_title
;
 The co-ordination chemistry of bis(2,2'-bipyrid-6'-yl)ketone with first
 row transition metals: the reversible interconversion of a mononuclear
 complex and a dinuclear hemiketal containing species.
;
_journal_issue 38
_journal_name_full 'Dalton transactions (Cambridge, England : 2003)'
_journal_page_first 8925
_journal_page_last 8936
_journal_paper_doi 10.1039/c0dt00344a
_journal_volume 39
_journal_year 2010
_chemical_compound_source 'synthesised by authors'
_chemical_formula_moiety 'C21 H18 N4 Ni O3, 2(Cl O4)'
_chemical_formula_sum 'C21 H18 Cl2 N4 Ni O11'
_chemical_formula_weight 632.00
_chemical_name_common aja0607
_chemical_name_systematic 'bisbipyketone nickel'
_space_group_IT_number 56
_symmetry_cell_setting orthorhombic
_symmetry_Int_Tables_number 56
_symmetry_space_group_name_Hall '-P 2ab 2ac'
_symmetry_space_group_name_H-M 'P c c n'
_atom_sites_solution_hydrogens geom
_atom_sites_solution_primary direct
_atom_sites_solution_secondary difmap
_audit_creation_method SHELXL-97
_cell_angle_alpha 90.00
_cell_angle_beta 90.00
_cell_angle_gamma 90.00
_cell_formula_units_Z 4
_cell_length_a 9.802(2)
_cell_length_b 12.453(3)
_cell_length_c 19.760(4)
_cell_measurement_reflns_used 8144
_cell_measurement_temperature 150(2)
_cell_measurement_theta_max 27.485
_cell_measurement_theta_min 2.91
_cell_volume 2412.0(9)
_computing_cell_refinement 'HKL Scalepack (Otwinowski & Minor, 1997)'
_computing_data_collection 'Collect (Nonius BV, 1997-2000)'
_computing_data_reduction 'HKL Denzo and Scalepack (Otwinowski & Minor, 1997)'
_computing_molecular_graphics 'X-Seed (Barbour, 2001)'
_computing_publication_material 'WinGX publication routines (Farrugia, 1999)'
_computing_structure_refinement 'SHELXL-97 (Sheldrick, 1997)'
_computing_structure_solution 'Dirdiff-99 (Beurskens, 1999)'
_diffrn_ambient_temperature 150(2)
_diffrn_measured_fraction_theta_full 0.994
_diffrn_measured_fraction_theta_max 0.994
_diffrn_measurement_device_type 'Bruker-Nonius KappaCCD'
_diffrn_measurement_method '\f and \w'
_diffrn_radiation_monochromator graphite
_diffrn_radiation_probe x-ray
_diffrn_radiation_type MoK\a
_diffrn_radiation_wavelength 0.71073
_diffrn_reflns_av_R_equivalents 0.0909
_diffrn_reflns_av_sigmaI/netI 0.0745
_diffrn_reflns_limit_h_max 12
_diffrn_reflns_limit_h_min -12
_diffrn_reflns_limit_k_max 16
_diffrn_reflns_limit_k_min -11
_diffrn_reflns_limit_l_max 25
_diffrn_reflns_limit_l_min -18
_diffrn_reflns_number 10140
_diffrn_reflns_theta_full 27.48
_diffrn_reflns_theta_max 27.48
_diffrn_reflns_theta_min 2.93
_diffrn_source 'fine-focus sealed tube'
_diffrn_standards_number 0
_exptl_absorpt_coefficient_mu 1.097
_exptl_absorpt_correction_T_max 0.8982
_exptl_absorpt_correction_T_min 0.7711
_exptl_absorpt_correction_type multi-scan
_exptl_absorpt_process_details 'Sortav (Blessing, 1995)'
_exptl_crystal_colour brown
_exptl_crystal_density_diffrn 1.740
_exptl_crystal_density_method 'not measured'
_exptl_crystal_description block
_exptl_crystal_F_000 1288
_exptl_crystal_recrystallization_method 'slow diffusion of ether in acetonitrile'
_exptl_crystal_size_max 0.25
_exptl_crystal_size_mid 0.15
_exptl_crystal_size_min 0.10
_refine_diff_density_max 0.380
_refine_diff_density_min -0.512
_refine_diff_density_rms 0.091
_refine_ls_extinction_method none
_refine_ls_goodness_of_fit_ref 1.032
_refine_ls_hydrogen_treatment constr
_refine_ls_matrix_type full
_refine_ls_number_parameters 180
_refine_ls_number_reflns 2755
_refine_ls_number_restraints 0
_refine_ls_restrained_S_all 1.032
_refine_ls_R_factor_all 0.0715
_refine_ls_R_factor_gt 0.0465
_refine_ls_shift/su_max 0.000
_refine_ls_shift/su_mean 0.000
_refine_ls_structure_factor_coef Fsqd
_refine_ls_weighting_details 'calc w=1/[\s^2^(Fo^2^)+(0.0399P)^2^+1.3889P] where P=(Fo^2^+2Fc^2^)/3'
_refine_ls_weighting_scheme calc
_refine_ls_wR_factor_gt 0.0971
_refine_ls_wR_factor_ref 0.1059
_reflns_number_gt 2028
_reflns_number_total 2755
_reflns_threshold_expression >2sigma(I)
_cod_data_source_file c0dt00344a.txt
_cod_data_source_block pccn
_cod_database_code 7026326

loop_
_symmetry_equiv_pos_as_xyz
'x, y, z'
'-x+1/2, -y+1/2, z'
'x+1/2, -y, -z+1/2'
'-x, y+1/2, -z+1/2'
'-x, -y, -z'
'x-1/2, y-1/2, -z'
'-x-1/2, y, z-1/2'
'x, -y-1/2, z-1/2'

loop_
_atom_site_label
_atom_site_type_symbol
_atom_site_fract_x
_atom_site_fract_y
_atom_site_fract_z
_atom_site_U_iso_or_equiv
_atom_site_adp_type
_atom_site_occupancy
_atom_site_symmetry_multiplicity
_atom_site_calc_flag
_atom_site_refinement_flags
Ni1 Ni 0.2500 0.7500 0.01192(2) 0.01586(15) Uani 1 2 d S
Cl1 Cl -0.02437(7) 0.99844(6) 0.15479(3) 0.02365(19) Uani 1 1 d .
O1 O 0.1447(2) 0.89770(17) 0.00770(9) 0.0237(5) Uani 1 1 d .
N1 N 0.3875(2) 0.79921(18) 0.08306(11) 0.0193(5) Uani 1 1 d .
C1 C 0.2500 0.7500 0.1850(2) 0.0265(9) Uani 1 2 d S
O2 O 0.2500 0.7500 0.24633(14) 0.0404(9) Uani 1 2 d S
N2 N 0.3915(2) 0.82292(18) -0.05036(11) 0.0206(5) Uani 1 1 d .
C2 C 0.3784(3) 0.7878(2) 0.15060(14) 0.0237(6) Uani 1 1 d .
O3 O 0.1056(2) 0.96793(19) 0.18086(11) 0.0383(6) Uani 1 1 d .
C3 C 0.4887(3) 0.8113(3) 0.19326(15) 0.0318(8) Uani 1 1 d .
H3 H 0.4804 0.8035 0.2409 0.038 Uiso 1 1 calc R
O4 O -0.0176(3) 1.10366(19) 0.12646(12) 0.0467(7) Uani 1 1 d .
C4 C 0.6089(3) 0.8457(3) 0.16507(17) 0.0372(8) Uani 1 1 d .
H4 H 0.6848 0.8620 0.1931 0.045 Uiso 1 1 calc R
O5 O -0.1259(2) 0.9940(2) 0.20638(11) 0.0399(6) Uani 1 1 d .
C5 C 0.6188(3) 0.8565(3) 0.09669(17) 0.0325(8) Uani 1 1 d .
H5 H 0.7021 0.8792 0.0767 0.039 Uiso 1 1 calc R
O6 O -0.0627(2) 0.92382(19) 0.10126(10) 0.0373(6) Uani 1 1 d .
C6 C 0.5065(3) 0.8340(2) 0.05639(15) 0.0237(7) Uani 1 1 d .
C7 C 0.5079(3) 0.8492(2) -0.01788(15) 0.0227(6) Uani 1 1 d .
C8 C 0.6176(3) 0.8927(3) -0.05323(18) 0.0361(8) Uani 1 1 d .
H8 H 0.6996 0.9106 -0.0302 0.043 Uiso 1 1 calc R
C9 C 0.6058(4) 0.9096(3) -0.12276(18) 0.0411(9) Uani 1 1 d .
H9 H 0.6808 0.9366 -0.1480 0.049 Uiso 1 1 calc R
C10 C 0.4851(4) 0.8869(3) -0.15403(16) 0.0357(8) Uani 1 1 d .
H10 H 0.4739 0.9005 -0.2010 0.043 Uiso 1 1 calc R
C11 C 0.3807(3) 0.8444(2) -0.11694(14) 0.0276(7) Uani 1 1 d .
H11 H 0.2968 0.8293 -0.1391 0.033 Uiso 1 1 calc R
H1 H 0.0682 0.9017 0.0371 0.073(14) Uiso 1 1 d R
H2 H 0.1126 0.9034 -0.0376 0.085(15) Uiso 1 1 d R

loop_
_atom_site_aniso_label
_atom_site_aniso_U_11
_atom_site_aniso_U_22
_atom_site_aniso_U_33
_atom_site_aniso_U_23
_atom_site_aniso_U_13
_atom_site_aniso_U_12
Ni1 0.0140(2) 0.0179(3) 0.0157(3) 0.000 0.000 -0.0021(2)
Cl1 0.0240(4) 0.0244(4) 0.0225(3) 0.0024(3) -0.0026(3) 0.0012(3)
O1 0.0227(11) 0.0241(11) 0.0244(10) 0.0022(9) 0.0002(9) 0.0034(9)
N1 0.0214(13) 0.0164(12) 0.0201(11) -0.0020(10) -0.0011(10) 0.0017(10)
C1 0.038(2) 0.024(2) 0.018(2) 0.000 0.000 0.012(2)
O2 0.048(2) 0.053(2) 0.0203(16) 0.000 0.000 0.0064(17)
N2 0.0252(13) 0.0160(12) 0.0208(12) -0.0013(10) 0.0035(10) -0.0031(11)
C2 0.0302(17) 0.0205(15) 0.0203(14) -0.0034(12) -0.0015(12) 0.0035(13)
O3 0.0220(11) 0.0455(15) 0.0474(14) 0.0123(12) -0.0074(10) 0.0012(11)
C3 0.043(2) 0.0275(18) 0.0247(15) -0.0064(13) -0.0117(14) 0.0067(15)
O4 0.0640(18) 0.0275(13) 0.0487(14) 0.0124(11) -0.0066(12) 0.0021(13)
C4 0.0320(19) 0.035(2) 0.044(2) -0.0054(16) -0.0167(16) -0.0031(16)
O5 0.0332(13) 0.0574(16) 0.0291(11) -0.0027(11) 0.0098(10) -0.0013(12)
C5 0.0213(17) 0.0275(18) 0.049(2) -0.0052(15) -0.0070(14) -0.0024(14)
O6 0.0306(13) 0.0460(15) 0.0353(12) -0.0149(11) 0.0032(10) -0.0071(12)
C6 0.0156(15) 0.0212(16) 0.0341(16) -0.0029(13) -0.0033(12) -0.0017(12)
C7 0.0173(14) 0.0174(15) 0.0335(16) -0.0049(13) 0.0055(12) -0.0036(12)
C8 0.0227(17) 0.0336(19) 0.052(2) -0.0064(16) 0.0095(15) -0.0067(15)
C9 0.041(2) 0.034(2) 0.048(2) 0.0053(17) 0.0243(17) -0.0081(17)
C10 0.051(2) 0.0266(18) 0.0291(16) 0.0030(14) 0.0136(15) -0.0064(16)
C11 0.0407(19) 0.0202(16) 0.0220(15) 0.0002(12) 0.0074(13) -0.0045(14)

loop_
_atom_type_symbol
_atom_type_description
_atom_type_scat_dispersion_real
_atom_type_scat_dispersion_imag
_atom_type_scat_source
C C 0.0033 0.0016 'International Tables Vol C Tables 4.2.6.8 and 6.1.1.4'
H H 0.0000 0.0000 'International Tables Vol C Tables 4.2.6.8 and 6.1.1.4'
N N 0.0061 0.0033 'International Tables Vol C Tables 4.2.6.8 and 6.1.1.4'
O O 0.0106 0.0060 'International Tables Vol C Tables 4.2.6.8 and 6.1.1.4'
Cl Cl 0.1484 0.1585 'International Tables Vol C Tables 4.2.6.8 and 6.1.1.4'
Ni Ni 0.3393 1.1124 'International Tables Vol C Tables 4.2.6.8 and 6.1.1.4'

loop_
_geom_angle_atom_site_label_1
_geom_angle_atom_site_label_2
_geom_angle_atom_site_label_3
_geom_angle
_geom_angle_site_symmetry_1
_geom_angle_site_symmetry_3
N1 Ni1 N1 92.97(13) . 2_565
N1 Ni1 N2 170.37(9) . 2_565
N1 Ni1 N2 80.51(9) 2_565 2_565
N1 Ni1 N2 80.51(9) . .
N1 Ni1 N2 170.37(9) 2_565 .
N2 Ni1 N2 106.81(13) 2_565 .
N1 Ni1 O1 88.05(8) . 2_565
N1 Ni1 O1 95.07(8) 2_565 2_565
N2 Ni1 O1 85.50(9) 2_565 2_565
N2 Ni1 O1 91.80(9) . 2_565
N1 Ni1 O1 95.07(8) . .
N1 Ni1 O1 88.05(8) 2_565 .
N2 Ni1 O1 91.80(9) 2_565 .
N2 Ni1 O1 85.50(9) . .
O1 Ni1 O1 175.47(10) 2_565 .
O5 Cl1 O3 110.81(14) . .
O5 Cl1 O4 110.39(15) . .
O3 Cl1 O4 110.17(15) . .
O5 Cl1 O6 108.35(14) . .
O3 Cl1 O6 108.81(14) . .
O4 Cl1 O6 108.24(14) . .
Ni1 O1 H1 114.0 . .
Ni1 O1 H2 105.3 . .
H1 O1 H2 108.1 . .
C2 N1 C6 118.6(2) . .
C2 N1 Ni1 127.42(19) . .
C6 N1 Ni1 113.42(18) . .
O2 C1 C2 116.81(17) . 2_565
O2 C1 C2 116.81(17) . .
C2 C1 C2 126.4(3) 2_565 .
C11 N2 C7 118.8(2) . .
C11 N2 Ni1 128.1(2) . .
C7 N2 Ni1 113.03(18) . .
N1 C2 C3 121.6(3) . .
N1 C2 C1 122.4(3) . .
C3 C2 C1 116.0(3) . .
C4 C3 C2 118.9(3) . .
C4 C3 H3 120.5 . .
C2 C3 H3 120.5 . .
C5 C4 C3 119.7(3) . .
C5 C4 H4 120.1 . .
C3 C4 H4 120.1 . .
C4 C5 C6 119.5(3) . .
C4 C5 H5 120.2 . .
C6 C5 H5 120.2 . .
N1 C6 C5 121.7(3) . .
N1 C6 C7 115.8(2) . .
C5 C6 C7 122.4(3) . .
N2 C7 C8 120.6(3) . .
N2 C7 C6 115.6(2) . .
C8 C7 C6 123.7(3) . .
C7 C8 C9 119.3(3) . .
C7 C8 H8 120.4 . .
C9 C8 H8 120.4 . .
C10 C9 C8 119.1(3) . .
C10 C9 H9 120.4 . .
C8 C9 H9 120.4 . .
C9 C10 C11 119.1(3) . .
C9 C10 H10 120.4 . .
C11 C10 H10 120.4 . .
N2 C11 C10 122.9(3) . .
N2 C11 H11 118.6 . .
C10 C11 H11 118.6 . .

loop_
_geom_bond_atom_site_label_1
_geom_bond_atom_site_label_2
_geom_bond_distance
_geom_bond_site_symmetry_2
Ni1 N1 2.042(2) .
Ni1 N1 2.042(2) 2_565
Ni1 N2 2.064(2) 2_565
Ni1 N2 2.064(2) .
Ni1 O1 2.111(2) 2_565
Ni1 O1 2.111(2) .
Cl1 O5 1.425(2) .
Cl1 O3 1.426(2) .
Cl1 O4 1.426(2) .
Cl1 O6 1.457(2) .
O1 H1 0.9499 .
O1 H2 0.9516 .
N1 C2 1.345(3) .
N1 C6 1.351(4) .
C1 O2 1.212(5) .
C1 C2 1.506(3) 2_565
C1 C2 1.506(3) .
N2 C11 1.347(3) .
N2 C7 1.350(4) .
C2 C3 1.402(4) .
C3 C4 1.372(5) .
C3 H3 0.9500 .
C4 C5 1.361(5) .
C4 H4 0.9500 .
C5 C6 1.387(4) .
C5 H5 0.9500 .
C6 C7 1.480(4) .
C7 C8 1.391(4) .
C8 C9 1.395(5) .
C8 H8 0.9500 .
C9 C10 1.364(5) .
C9 H9 0.9500 .
C10 C11 1.366(4) .
C10 H10 0.9500 .
C11 H11 0.9500 .

loop_
_geom_torsion_atom_site_label_1
_geom_torsion_atom_site_label_2
_geom_torsion_atom_site_label_3
_geom_torsion_atom_site_label_4
_geom_torsion
_geom_torsion_site_symmetry_1
N1 Ni1 N1 C2 4.93(19) 2_565
O1 Ni1 N1 C2 -90.0(2) 2_565
O1 Ni1 N1 C2 93.2(2) .
N1 Ni1 N1 C6 175.9(2) 2_565
N2 Ni1 N1 C6 -11.2(2) .
O1 Ni1 N1 C6 80.9(2) 2_565
O1 Ni1 N1 C6 -95.8(2) .
N1 Ni1 N2 C11 -171.0(2) .
N2 Ni1 N2 C11 15.4(2) 2_565
O1 Ni1 N2 C11 101.2(2) 2_565
O1 Ni1 N2 C11 -75.1(2) .
N1 Ni1 N2 C7 10.00(19) .
N2 Ni1 N2 C7 -163.6(2) 2_565
O1 Ni1 N2 C7 -77.7(2) 2_565
O1 Ni1 N2 C7 105.9(2) .
C6 N1 C2 C3 0.1(4) .
Ni1 N1 C2 C3 170.7(2) .
C6 N1 C2 C1 179.8(2) .
Ni1 N1 C2 C1 -9.7(4) .
O2 C1 C2 N1 -174.89(19) .
C2 C1 C2 N1 5.11(19) 2_565
O2 C1 C2 C3 4.8(3) .
C2 C1 C2 C3 -175.2(3) 2_565
N1 C2 C3 C4 -0.6(4) .
C1 C2 C3 C4 179.7(3) .
C2 C3 C4 C5 0.0(5) .
C3 C4 C5 C6 1.0(5) .
C2 N1 C6 C5 1.0(4) .
Ni1 N1 C6 C5 -170.9(2) .
C2 N1 C6 C7 -177.5(2) .
Ni1 N1 C6 C7 10.7(3) .
C4 C5 C6 N1 -1.5(5) .
C4 C5 C6 C7 176.8(3) .
C11 N2 C7 C8 -3.3(4) .
Ni1 N2 C7 C8 175.8(2) .
C11 N2 C7 C6 173.6(2) .
Ni1 N2 C7 C6 -7.3(3) .
N1 C6 C7 N2 -2.2(4) .
C5 C6 C7 N2 179.4(3) .
N1 C6 C7 C8 174.6(3) .
C5 C6 C7 C8 -3.8(5) .
N2 C7 C8 C9 0.4(5) .
C6 C7 C8 C9 -176.2(3) .
C7 C8 C9 C10 2.5(5) .
C8 C9 C10 C11 -2.5(5) .
C7 N2 C11 C10 3.3(4) .
Ni1 N2 C11 C10 -175.6(2) .
C9 C10 C11 N2 -0.4(5) .

loop_
_cod_changelog_entry_id
_cod_changelog_entry_author
_cod_changelog_entry_date
_cod_changelog_entry_text
1 'Saulius Gra\<zulis' 2023-05-14T10:16:00+03:00
;Changing '_diffrn_radiation_probe' value from 'electron' to 'x-ray',
since all other radiation parameters (radiation source, wavelength, rad. type,
monochromator) specify a sealed X-ray tube, and the scattering factors
are given for X-rays.
;
